data_7027649
loop_
_publ_author_name
'Bruce, Michael I.'
'Hall, Ben C.'
'Kelly, Brian D.'
'Low, Paul J.'
'Skelton, Brian W.'
'White, Allan H.'

_publ_section_title
;
 An efficient synthesis of polyynyl and polyynediyl complexes of
 ruthenium(II)&#x200A;&#x2020;
;
_journal_issue 21
_journal_name_full 'Journal of the Chemical Society, Dalton Transactions'
_journal_page_first 3719
_journal_paper_doi 10.1039/a905174k
_journal_year 1999
_chemical_formula_sum 'C59 H40 N4 P2 Ru'
_chemical_formula_weight 968.02
_space_group_IT_number 14
_symmetry_cell_setting monoclinic
_symmetry_space_group_name_Hall '-P 2ybc'
_symmetry_space_group_name_H-M 'P 1 21/c 1'
_cell_angle_alpha 90.00000
_cell_angle_beta 105.880(2)
_cell_angle_gamma 90.00000
_cell_formula_units_Z 8
_cell_length_a 26.229(3)
_cell_length_b 16.301(2)
_cell_length_c 23.696(3)
_cell_measurement_reflns_used 5484
_cell_measurement_temperature 293
_cell_measurement_theta_max 28
_cell_measurement_theta_min 2
_cell_volume 9745(2)
_computing_cell_refinement 'Siemens SAINT (Siemens, 1995)'
_computing_data_collection 'Siemens SMART (Siemens, 1995)'
_computing_data_reduction xtal
_computing_molecular_graphics xtal
_computing_publication_material 'xtal BONDLA CIFIO'
_computing_structure_refinement 'xtal CRYLSQ'
_computing_structure_solution xtal
_diffrn_ambient_temperature 293
_diffrn_measurement_device_type
;
Bruker SMART CCD diffractometer
;
_diffrn_measurement_method '\w scans'
_diffrn_radiation_detector 'CCD area detector'
_diffrn_radiation_monochromator graphite
_diffrn_radiation_source 'sealed tube'
_diffrn_radiation_type 'Mo K\a'
_diffrn_radiation_wavelength .71073
_diffrn_reflns_av_R_equivalents .026
_diffrn_reflns_av_sigmaI/netI .197
_diffrn_reflns_limit_h_max 34
_diffrn_reflns_limit_h_min -35
_diffrn_reflns_limit_k_max 22
_diffrn_reflns_limit_k_min 0
_diffrn_reflns_limit_l_max 32
_diffrn_reflns_limit_l_min 0
_diffrn_reflns_number 109545
_diffrn_reflns_theta_max 29.37
_diffrn_reflns_theta_min .81
_diffrn_standards_decay_% 0
_exptl_absorpt_coefficient_mu .43
_exptl_absorpt_correction_T_max .850
_exptl_absorpt_correction_T_min .737
_exptl_absorpt_correction_type multi-scan
_exptl_absorpt_process_details
;
 SADABS; Sheldrick, 1996
;
_exptl_crystal_density_diffrn 1.32
_exptl_crystal_description prism
_exptl_crystal_F_000 3968
_exptl_crystal_size_max 0.35
_exptl_crystal_size_mid 0.20
_exptl_crystal_size_min 0.10
_refine_diff_density_max 1.936
_refine_diff_density_min -.802
_refine_ls_abs_structure_details none
_refine_ls_extinction_coef .00000
_refine_ls_extinction_method none
_refine_ls_goodness_of_fit_all 1.211
_refine_ls_goodness_of_fit_ref 1.337
_refine_ls_hydrogen_treatment noref
_refine_ls_matrix_type atomblock
_refine_ls_number_constraints 0
_refine_ls_number_parameters 1160
_refine_ls_number_reflns 13808
_refine_ls_number_restraints 0
_refine_ls_R_factor_all .131
_refine_ls_R_factor_gt .058
_refine_ls_shift/su_max .077
_refine_ls_shift/su_mean .003
_refine_ls_structure_factor_coef F
_refine_ls_weighting_scheme calc
_refine_ls_wR_factor_all .068
_refine_ls_wR_factor_ref .054
_reflns_d_resolution_high .724
_reflns_d_resolution_low 25.101
_reflns_Friedel_coverage 0
_reflns_limit_h_max 35
_reflns_limit_h_min 0
_reflns_limit_k_max 22
_reflns_limit_k_min 0
_reflns_limit_l_max 31
_reflns_limit_l_min -32
_reflns_number_gt 13808
_reflns_number_total 25078
_reflns_threshold_expression 'F    > 4.00 sig(F   )'
_cod_data_source_file 905174ksup1.cif
_cod_data_source_block br647
_cod_original_sg_symbol_Hall -p_2ybc
_cod_original_sg_symbol_H-M P_1_21/c_1
_cod_original_formula_sum 'C59 H40 N4 P2 Ru1'
_cod_database_code 7027649

loop_
_symmetry_equiv_pos_as_xyz
+x,+y,+z
-x,1/2+y,1/2-z
-x,-y,-z
+x,1/2-y,1/2+z

loop_
_atom_site_label
_atom_site_fract_x
_atom_site_fract_y
_atom_site_fract_z
_atom_site_U_iso_or_equiv
_atom_site_adp_type
_atom_site_occupancy
Ru1 .991203(14) .84820(2) .128560(15) .02215(17) Uani 1.00000
Ru2 .702526(15) .39543(2) .293646(15) .02711(18) Uani 1.00000
P11 .99180(5) .76578(7) .20791(5) .0243(6) Uani 1.00000
C1111 .93893(16) .6906(3) .20404(17) .023(2) Uani 1.00000
C1112 .94681(17) .6082(3) .19176(17) .027(2) Uani 1.00000
C1113 .90804(19) .5498(3) .19016(19) .033(2) Uani 1.00000
C1114 .86059(18) .5728(3) .19951(19) .034(2) Uani 1.00000
C1115 .85127(17) .6548(3) .20957(18) .032(2) Uani 1.00000
C1116 .88983(18) .7130(3) .21179(18) .028(2) Uani 1.00000
C1121 1.05002(17) .7021(3) .24108(18) .028(2) Uani 1.00000
C1122 1.09530(18) .7064(3) .22183(19) .031(2) Uani 1.00000
C1123 1.13979(18) .6578(3) .2470(2) .038(3) Uani 1.00000
C1124 1.13848(18) .6051(3) .2927(2) .039(3) Uani 1.00000
C1125 1.09463(19) .6016(3) .3128(2) .037(3) Uani 1.00000
C1126 1.05027(18) .6487(3) .28775(19) .032(2) Uani 1.00000
C1131 .98834(17) .8331(3) .26993(18) .025(2) Uani 1.00000
C1132 1.02573(18) .8283(3) .3248(2) .031(2) Uani 1.00000
C1133 1.0212(2) .8803(3) .36959(18) .035(2) Uani 1.00000
C1134 .9823(2) .9382(3) .3608(2) .037(3) Uani 1.00000
C1135 .94580(19) .9453(3) .3065(2) .034(3) Uani 1.00000
C1136 .94909(18) .8929(3) .26109(18) .032(2) Uani 1.00000
P12 .97503(5) .75578(7) .05200(5) .0243(6) Uani 1.00000
C1211 .93440(16) .6631(3) .04742(17) .025(2) Uani 1.00000
C1212 .94730(18) .5881(3) .02663(18) .031(2) Uani 1.00000
C1213 .91281(18) .5223(3) .01961(19) .034(2) Uani 1.00000
C1214 .86507(19) .5301(3) .0322(2) .038(3) Uani 1.00000
C1215 .85084(17) .6043(3) .05189(19) .034(2) Uani 1.00000
C1216 .88549(17) .6703(3) .05947(18) .029(2) Uani 1.00000
C1221 1.03812(17) .7203(3) .04306(19) .028(2) Uani 1.00000
C1222 1.06770(18) .6619(3) .0814(2) .036(3) Uani 1.00000
C1223 1.11970(19) .6454(3) .0823(2) .044(3) Uani 1.00000
C1224 1.14260(19) .6862(3) .0440(3) .052(3) Uani 1.00000
C1225 1.1140(2) .7425(3) .0059(2) .050(3) Uani 1.00000
C1226 1.06212(19) .7599(3) .0048(2) .038(3) Uani 1.00000
C1231 .94148(17) .7996(3) -.02004(18) .027(2) Uani 1.00000
C1232 .9390(2) .7553(3) -.0714(2) .037(3) Uani 1.00000
C1233 .9136(2) .7876(3) -.1253(2) .047(3) Uani 1.00000
C1234 .8887(2) .8623(3) -.1292(2) .042(3) Uani 1.00000
C1235 .88906(18) .9060(3) -.0796(2) .034(3) Uani 1.00000
C1236 .91599(17) .8750(3) -.02481(18) .029(2) Uani 1.00000
C11 .91583(17) .8637(2) .11632(17) .025(2) Uani 1.00000
C12 .86852(17) .8822(3) .10698(17) .027(2) Uani 1.00000
C13 .81744(17) .9109(3) .08937(18) .028(2) Uani 1.00000
C14 .80224(17) .9796(3) .05450(18) .029(2) Uani 1.00000
C141 .84105(18) 1.0241(3) .03522(19) .034(2) Uani 1.00000
N141 .87445(16) 1.0570(3) .02135(19) .047(2) Uani 1.00000
C142 .74918(18) 1.0083(3) .0393(2) .034(3) Uani 1.00000
N142 .70534(16) 1.0281(3) .02747(18) .048(2) Uani 1.00000
C15 .77570(17) .8649(3) .1106(2) .032(2) Uani 1.00000
C16 .7341(2) .8294(3) .0735(2) .041(3) Uani 1.00000
C161 .7257(2) .8280(3) .0114(2) .050(3) Uani 1.00000
N161 .7169(2) .8271(3) -.0390(2) .074(3) Uani 1.00000
C162 .6941(2) .7891(3) .0959(2) .052(3) Uani 1.00000
N162 .6622(2) .7586(3) .1129(2) .072(3) Uani 1.00000
C17 .78317(18) .8610(3) .1726(2) .034(3) Uani 1.00000
C18 .7866(2) .8557(3) .2227(2) .042(3) Uani 1.00000
C181 .7884(2) .8402(3) .2836(2) .042(3) Uani 1.00000
C182 .8167(2) .8913(4) .3272(2) .062(4) Uani 1.00000
C183 .8188(3) .8749(4) .3853(2) .076(4) Uani 1.00000
C184 .7918(3) .8079(4) .3991(2) .073(4) Uani 1.00000
C185 .7633(2) .7581(4) .3560(2) .069(4) Uani 1.00000
C186 .7614(2) .7735(4) .2976(2) .059(4) Uani 1.00000
C101 1.00295(17) .9795(3) .1074(2) .031(2) Uani 1.00000
C102 1.02232(18) .9689(3) .1690(2) .033(2) Uani 1.00000
C103 1.06546(17) .9135(3) .1797(2) .032(2) Uani 1.00000
C104 1.07261(17) .8895(3) .1251(2) .031(2) Uani 1.00000
C105 1.03395(18) .9307(3) .0807(2) .034(3) Uani 1.00000
P21 .64453(5) .47277(8) .22221(5) .0297(6) Uani 1.00000
C2111 .57720(18) .4379(3) .18479(19) .031(2) Uani 1.00000
C2112 .53548(19) .4494(3) .2098(2) .039(3) Uani 1.00000
C2113 .4853(2) .4206(3) .1832(2) .049(3) Uani 1.00000
C2114 .4752(2) .3802(4) .1299(2) .054(3) Uani 1.00000
C2115 .5155(2) .3683(3) .1041(2) .049(3) Uani 1.00000
C2116 .56599(19) .3959(3) .1313(2) .041(3) Uani 1.00000
C2121 .63171(18) .5733(3) .2508(2) .035(3) Uani 1.00000
C2122 .6190(2) .5757(3) .3046(2) .039(3) Uani 1.00000
C2123 .6095(2) .6497(3) .3287(2) .052(3) Uani 1.00000
C2124 .6124(2) .7220(3) .2995(3) .063(4) Uani 1.00000
C2125 .6254(2) .7209(3) .2471(3) .063(4) Uani 1.00000
C2126 .6355(2) .6472(3) .2230(2) .047(3) Uani 1.00000
C2131 .66814(18) .4987(3) .15777(18) .030(2) Uani 1.00000
C2132 .63519(19) .5392(3) .1093(2) .041(3) Uani 1.00000
C2133 .6524(2) .5587(3) .0608(2) .044(3) Uani 1.00000
C2134 .7027(2) .5382(3) .0597(2) .043(3) Uani 1.00000
C2135 .73627(19) .4984(3) .1065(2) .036(3) Uani 1.00000
C2136 .71834(18) .4790(3) .15578(19) .032(2) Uani 1.00000
P22 .64284(5) .30964(8) .32011(5) .0312(6) Uani 1.00000
C2211 .59657(18) .2411(3) .2700(2) .036(3) Uani 1.00000
C2212 .59278(18) .2357(3) .2104(2) .035(3) Uani 1.00000
C2213 .5587(2) .1807(3) .1747(2) .044(3) Uani 1.00000
C2214 .5279(2) .1299(3) .1977(2) .055(3) Uani 1.00000
C2215 .5313(2) .1339(4) .2570(3) .068(4) Uani 1.00000
C2216 .5657(2) .1885(4) .2930(2) .057(3) Uani 1.00000
C2221 .59983(18) .3605(3) .3586(2) .035(3) Uani 1.00000
C2222 .54496(19) .3648(3) .3345(2) .041(3) Uani 1.00000
C2223 .5138(2) .4125(4) .3607(2) .052(3) Uani 1.00000
C2224 .5364(2) .4558(3) .4115(2) .050(3) Uani 1.00000
C2225 .5900(2) .4511(3) .4363(2) .044(3) Uani 1.00000
C2226 .62130(19) .4046(3) .4102(2) .038(3) Uani 1.00000
C2231 .67861(18) .2280(3) .3689(2) .036(3) Uani 1.00000
C2232 .6785(2) .2175(3) .4271(2) .042(3) Uani 1.00000
C2233 .7028(2) .1483(4) .4574(2) .054(3) Uani 1.00000
C2234 .7268(2) .0910(3) .4314(2) .050(3) Uani 1.00000
C2235 .7289(2) .1018(3) .3737(2) .052(3) Uani 1.00000
C2236 .7049(2) .1704(3) .3433(2) .044(3) Uani 1.00000
C21 .70916(17) .3184(3) .23442(18) .028(2) Uani 1.00000
C22 .72044(17) .2749(3) .19731(19) .031(2) Uani 1.00000
C23 .72640(17) .2363(3) .14779(19) .029(2) Uani 1.00000
C24 .76777(17) .2511(3) .12371(19) .029(2) Uani 1.00000
C241 .80841(18) .3088(3) .1515(2) .035(3) Uani 1.00000
N241 .83950(16) .3554(3) .17408(19) .048(2) Uani 1.00000
C242 .77195(18) .2146(3) .0702(2) .033(3) Uani 1.00000
N242 .77464(17) .1871(3) .02681(18) .048(3) Uani 1.00000
C25 .68149(17) .1801(3) .11730(19) .031(2) Uani 1.00000
C26 .67682(18) .1040(3) .1398(2) .034(2) Uani 1.00000
C261 .7142(2) .0741(3) .1913(2) .038(3) Uani 1.00000
N261 .74385(18) .0496(3) .2326(2) .057(3) Uani 1.00000
C262 .6327(2) .0509(3) .1135(2) .043(3) Uani 1.00000
N262 .59760(18) .0092(3) .0933(2) .060(3) Uani 1.00000
C27 .64242(18) .2131(3) .0695(2) .035(3) Uani 1.00000
C28 .60847(19) .2455(3) .0334(2) .042(3) Uani 1.00000
C281 .5714(3) .2946(7) -.0111(2) .022(2) Uiso .50000
C282 .5801(3) .3763(7) -.0243(3) .036(2) Uiso .50000
C283 .5425(5) .4173(3) -.0689(3) .046(3) Uiso .50000
C284 .4964(3) .3767(6) -.1001(2) .047(3) Uiso .50000
C285 .4878(3) .2951(7) -.0868(3) .045(3) Uiso .50000
C286 .5253(5) .2540(3) -.0423(4) .030(2) Uiso .50000
H282 .6114(4) .4038(11) -.0031(4) .04900 Uiso .50000
H283 .5484(8) .4726(3) -.0779(5) .09700 Uiso .50000
H284 .4710(5) .4046(10) -.1304(3) .07000 Uiso .50000
H285 .4564(4) .2676(11) -.1079(4) .05600 Uiso .50000
H286 .5195(8) .1986(3) -.0333(5) .03900 Uiso .50000
C281' .5617(5) .2665(13) -.0092(4) .062(3) Uiso .50000
C282' .5618(5) .3444(11) -.0341(5) .090(5) Uiso .50000
C283' .5173(8) .3717(5) -.0774(5) .110(6) Uiso .50000
C284' .4727(4) .3211(12) -.0959(4) .118(6) Uiso .50000
C285' .4725(5) .2433(11) -.0710(5) .134(7) Uiso .50000
C286' .5170(9) .2160(5) -.0277(5) .111(6) Uiso .50000
H282' .5920(8) .3787(18) -.0216(8) .09900 Uiso .50000
H283' .5173(14) .4246(6) -.0943(8) .09700 Uiso .50000
H284' .4425(7) .340(2) -.1253(5) .14700 Uiso .50000
H285' .4422(8) .2090(18) -.0835(8) .15200 Uiso .50000
H286' .5170(14) .1632(6) -.0108(8) .09900 Uiso .50000
C201 .78377(18) .3727(3) .3532(2) .035(3) Uani 1.00000
C202 .78684(18) .4339(3) .3114(2) .038(3) Uani 1.00000
C203 .75805(19) .5020(3) .3204(2) .039(3) Uani 1.00000
C204 .73649(19) .4854(3) .3677(2) .040(3) Uani 1.00000
C205 .75293(18) .4055(3) .38770(18) .036(3) Uani 1.00000
H1112 .97956 .59216 .18402 .03300 Uiso 1.00000
H1113 .91464 .49253 .18270 .04400 Uiso 1.00000
H1114 .83415 .53196 .20005 .04400 Uiso 1.00000
H1115 .81724 .67117 .21463 .04200 Uiso 1.00000
H1116 .88329 .76949 .21884 .03700 Uiso 1.00000
H1122 1.09569 .74375 .18997 .04400 Uiso 1.00000
H1123 1.17083 .66166 .23292 .04800 Uiso 1.00000
H1124 1.16945 .57318 .31053 .04900 Uiso 1.00000
H1125 1.09369 .56372 .34437 .04800 Uiso 1.00000
H1126 1.01892 .64626 .30191 .04300 Uiso 1.00000
H1132 1.05402 .78800 .33155 .04100 Uiso 1.00000
H1133 1.04754 .87693 .40697 .04900 Uiso 1.00000
H1134 .97981 .97379 .39294 .04700 Uiso 1.00000
H1135 .91740 .98541 .29975 .04500 Uiso 1.00000
H1136 .92433 .89875 .22331 .04200 Uiso 1.00000
H1212 .98049 .58281 .01678 .04000 Uiso 1.00000
H1213 .92314 .46949 .00670 .04700 Uiso 1.00000
H1214 .84095 .48429 .02636 .04500 Uiso 1.00000
H1215 .81684 .60938 .06021 .04700 Uiso 1.00000
H1216 .87548 .72226 .07360 .03800 Uiso 1.00000
H1222 1.05142 .63246 .10807 .04400 Uiso 1.00000
H1223 1.13983 .60427 .10942 .05900 Uiso 1.00000
H1224 1.17923 .67452 .04563 .06700 Uiso 1.00000
H1225 1.13052 .77053 -.02102 .06600 Uiso 1.00000
H1226 1.04220 .79982 -.02230 .05200 Uiso 1.00000
H1232 .95626 .70184 -.06874 .05100 Uiso 1.00000
H1233 .91280 .75649 -.16065 .06000 Uiso 1.00000
H1234 .87096 .88452 -.16767 .05500 Uiso 1.00000
H1235 .87049 .95835 -.08276 .04700 Uiso 1.00000
H1236 .91632 .90590 .01028 .03600 Uiso 1.00000
H182 .83435 .93936 .31742 .07700 Uiso 1.00000
H183 .83969 .90949 .41715 .09300 Uiso 1.00000
H184 .79274 .79727 .43986 .09000 Uiso 1.00000
H185 .74342 .71291 .36638 .08300 Uiso 1.00000
H186 .74132 .73777 .26706 .07300 Uiso 1.00000
H101 .97401 1.01432 .08727 .04100 Uiso 1.00000
H102 1.00830 .99556 .19857 .04400 Uiso 1.00000
H103 1.08640 .89437 .21766 .04300 Uiso 1.00000
H104 1.09927 .85228 .11879 .04000 Uiso 1.00000
H105 1.02905 .92548 .03914 .04300 Uiso 1.00000
H2112 .54182 .47868 .24669 .05300 Uiso 1.00000
H2113 .45736 .42896 .20164 .06200 Uiso 1.00000
H2114 .43988 .36109 .11037 .06600 Uiso 1.00000
H2115 .50820 .33927 .06718 .06100 Uiso 1.00000
H2116 .59388 .38616 .11270 .05200 Uiso 1.00000
H2122 .61610 .52480 .32434 .05200 Uiso 1.00000
H2123 .60190 .65045 .36635 .06800 Uiso 1.00000
H2124 .60390 .77406 .31521 .07700 Uiso 1.00000
H2125 .62770 .77237 .22700 .07900 Uiso 1.00000
H2126 .64463 .64707 .18600 .06100 Uiso 1.00000
H2132 .59923 .55399 .10963 .05200 Uiso 1.00000
H2133 .62925 .58772 .02862 .05600 Uiso 1.00000
H2134 .71418 .55045 .02504 .05400 Uiso 1.00000
H2135 .77149 .48326 .10554 .04500 Uiso 1.00000
H2136 .74228 .45070 .18830 .04300 Uiso 1.00000
H2212 .61447 .27261 .19386 .04300 Uiso 1.00000
H2213 .55658 .17710 .13316 .05600 Uiso 1.00000
H2214 .50395 .09111 .17306 .07000 Uiso 1.00000
H2215 .50870 .09974 .27398 .08000 Uiso 1.00000
H2216 .56916 .18897 .33485 .07200 Uiso 1.00000
H2222 .52828 .33316 .30024 .05300 Uiso 1.00000
H2223 .47618 .41483 .34257 .06700 Uiso 1.00000
H2224 .51450 .48940 .42903 .06500 Uiso 1.00000
H2225 .60579 .48177 .47220 .05800 Uiso 1.00000
H2226 .65907 .40257 .42780 .05200 Uiso 1.00000
H2232 .66091 .25705 .44605 .05600 Uiso 1.00000
H2233 .70377 .14080 .49835 .06700 Uiso 1.00000
H2234 .74249 .04274 .45332 .06600 Uiso 1.00000
H2235 .74698 .06166 .35586 .06500 Uiso 1.00000
H2236 .70646 .17906 .30386 .05800 Uiso 1.00000
H201 .79939 .31825 .35728 .05000 Uiso 1.00000
H202 .80621 .42906 .28147 .04700 Uiso 1.00000
H203 .75329 .55359 .29879 .05100 Uiso 1.00000
H204 .71488 .52234 .38400 .05200 Uiso 1.00000
H205 .74392 .37705 .42006 .04900 Uiso 1.00000

loop_
_atom_site_aniso_label
_atom_site_aniso_U_11
_atom_site_aniso_U_22
_atom_site_aniso_U_33
_atom_site_aniso_U_12
_atom_site_aniso_U_13
_atom_site_aniso_U_23
Ru1 .02504(19) .02026(19) .02185(18) -.00133(17) .00759(14) .00043(16)
Ru2 .0273(2) .0319(2) .02364(19) -.00173(18) .00950(15) .00018(18)
P11 .0280(6) .0220(7) .0218(6) -.0005(5) .0052(5) .0001(5)
C1111 .027(2) .024(2) .018(2) -.002(2) .0049(19) .0023(18)
C1112 .031(3) .026(3) .021(2) .002(2) .004(2) .000(2)
C1113 .046(3) .024(3) .025(2) .000(2) .006(2) .001(2)
C1114 .043(3) .033(3) .025(2) -.013(2) .006(2) .004(2)
C1115 .031(3) .044(3) .023(2) -.003(2) .010(2) .002(2)
C1116 .036(3) .027(3) .021(2) -.001(2) .006(2) .001(2)
C1121 .035(3) .019(2) .026(2) .000(2) .004(2) -.003(2)
C1122 .033(3) .027(3) .030(3) -.000(2) .004(2) -.001(2)
C1123 .031(3) .039(3) .041(3) .002(2) .006(2) -.004(2)
C1124 .032(3) .031(3) .044(3) .006(2) -.006(2) -.002(2)
C1125 .040(3) .028(3) .037(3) -.002(2) -.002(2) .006(2)
C1126 .036(3) .025(3) .031(3) -.004(2) .003(2) .000(2)
C1131 .032(3) .024(3) .023(2) -.004(2) .012(2) .0001(19)
C1132 .038(3) .022(3) .033(3) -.004(2) .010(2) .001(2)
C1133 .049(3) .031(3) .020(2) -.001(2) .001(2) -.000(2)
C1134 .060(3) .027(3) .031(3) -.011(2) .022(2) -.007(2)
C1135 .047(3) .026(3) .033(3) .002(2) .018(2) -.002(2)
C1136 .042(3) .027(3) .024(2) .001(2) .006(2) .001(2)
P12 .0277(6) .0234(7) .0237(6) -.0003(5) .0100(5) .0001(5)
C1211 .028(2) .026(3) .019(2) -.001(2) .0046(19) .0011(19)
C1212 .035(3) .031(3) .026(2) .001(2) .008(2) -.001(2)
C1213 .040(3) .027(3) .029(3) -.006(2) .000(2) -.004(2)
C1214 .042(3) .035(3) .031(3) -.017(2) -.002(2) .002(2)
C1215 .031(3) .044(3) .026(2) -.008(2) .006(2) .002(2)
C1216 .034(3) .030(3) .023(2) -.004(2) .008(2) -.000(2)
C1221 .027(2) .028(3) .033(3) -.008(2) .014(2) -.011(2)
C1222 .037(3) .032(3) .036(3) -.001(2) .005(2) -.012(2)
C1223 .032(3) .040(3) .054(3) .006(3) .000(2) -.018(3)
C1224 .028(3) .052(4) .080(4) -.001(3) .020(3) -.032(3)
C1225 .044(3) .046(4) .071(4) -.010(3) .034(3) -.017(3)
C1226 .040(3) .030(3) .051(3) -.003(2) .024(3) -.010(2)
C1231 .029(3) .029(3) .023(2) -.004(2) .011(2) .003(2)
C1232 .049(3) .036(3) .027(3) .004(2) .013(2) -.002(2)
C1233 .065(4) .051(4) .026(3) -.002(3) .015(3) -.006(2)
C1234 .054(3) .049(3) .024(3) -.003(3) .010(2) .008(2)
C1235 .038(3) .033(3) .032(3) -.004(2) .009(2) .009(2)
C1236 .031(3) .033(3) .024(2) -.004(2) .012(2) .004(2)
C11 .041(3) .021(2) .014(2) -.006(2) .009(2) .0017(17)
C12 .031(3) .028(3) .021(2) -.003(2) .008(2) .001(2)
C13 .031(3) .031(3) .023(2) -.001(2) .011(2) .001(2)
C14 .030(3) .030(3) .030(3) .004(2) .012(2) .007(2)
C141 .039(3) .033(3) .029(3) .014(2) .007(2) .008(2)
N141 .044(3) .043(3) .061(3) .011(2) .025(2) .016(2)
C142 .037(3) .036(3) .032(3) .001(2) .014(2) .007(2)
N142 .039(3) .054(3) .051(3) .006(2) .014(2) .015(2)
C15 .026(3) .035(3) .037(3) .012(2) .011(2) .008(2)
C16 .052(3) .038(3) .037(3) -.003(3) .016(3) .000(2)
C161 .060(4) .061(4) .035(3) -.019(3) .021(3) -.012(3)
N161 .079(4) .102(5) .046(3) -.017(3) .024(3) -.016(3)
C162 .055(4) .047(4) .059(4) -.012(3) .023(3) -.001(3)
N162 .080(4) .070(4) .075(4) -.031(3) .040(3) -.001(3)
C17 .036(3) .041(3) .031(3) .008(2) .017(2) .010(2)
C18 .041(3) .052(3) .036(3) .008(3) .013(2) .006(3)
C181 .045(3) .055(4) .027(3) -.002(3) .014(2) .003(2)
C182 .060(4) .088(5) .039(3) -.023(4) .018(3) -.010(3)
C183 .073(4) .121(6) .034(3) -.023(4) .017(3) -.018(4)
C184 .079(5) .112(6) .030(3) -.004(4) .017(3) -.001(3)
C185 .079(5) .091(5) .044(4) -.007(4) .031(3) .012(3)
C186 .081(4) .065(4) .036(3) -.008(3) .025(3) .003(3)
C101 .029(3) .024(3) .039(3) -.000(2) .006(2) .003(2)
C102 .042(3) .023(3) .034(3) -.009(2) .011(2) -.007(2)
C103 .030(3) .025(3) .038(3) -.007(2) .005(2) .001(2)
C104 .030(3) .025(3) .040(3) -.001(2) .013(2) -.005(2)
C105 .039(3) .030(3) .035(3) -.008(2) .017(2) .003(2)
P21 .0314(7) .0327(7) .0274(7) .0011(6) .0119(5) .0005(6)
C2111 .033(3) .032(3) .029(3) .003(2) .009(2) .005(2)
C2112 .039(3) .051(3) .029(3) .002(3) .012(2) .004(2)
C2113 .033(3) .075(4) .040(3) -.005(3) .014(2) .000(3)
C2114 .037(3) .077(4) .044(3) -.007(3) .003(3) .003(3)
C2115 .044(3) .064(4) .037(3) -.009(3) .008(3) -.006(3)
C2116 .040(3) .046(3) .041(3) .001(3) .019(2) -.002(3)
C2121 .034(3) .038(3) .036(3) .003(2) .016(2) -.004(2)
C2122 .042(3) .038(3) .038(3) .004(2) .013(2) -.002(2)
C2123 .061(4) .052(4) .048(3) .014(3) .024(3) -.007(3)
C2124 .087(5) .042(4) .067(4) .007(3) .033(4) -.017(3)
C2125 .087(5) .038(4) .070(4) .001(3) .032(4) -.005(3)
C2126 .061(4) .037(3) .051(3) .002(3) .027(3) .002(3)
C2131 .038(3) .028(3) .026(2) .003(2) .013(2) -.001(2)
C2132 .038(3) .049(3) .038(3) .007(3) .013(2) .005(2)
C2133 .052(3) .046(3) .032(3) .003(3) .011(3) .013(2)
C2134 .054(3) .052(4) .028(3) -.002(3) .021(2) .005(2)
C2135 .038(3) .038(3) .037(3) .002(2) .020(2) .002(2)
C2136 .034(3) .036(3) .030(3) -.005(2) .013(2) .001(2)
P22 .0314(7) .0370(8) .0269(7) -.0037(6) .0111(6) .0021(6)
C2211 .038(3) .035(3) .034(3) -.007(2) .009(2) -.002(2)
C2212 .028(3) .041(3) .036(3) -.003(2) .010(2) -.005(2)
C2213 .037(3) .056(4) .040(3) -.005(3) .011(2) -.013(3)
C2214 .056(4) .052(4) .053(4) -.019(3) .007(3) -.012(3)
C2215 .066(4) .072(5) .062(4) -.041(3) .013(3) .005(3)
C2216 .060(4) .066(4) .041(3) -.026(3) .010(3) .007(3)
C2221 .035(3) .042(3) .031(3) -.000(2) .016(2) .006(2)
C2222 .038(3) .055(4) .032(3) .000(3) .011(2) .012(2)
C2223 .033(3) .076(4) .047(3) .014(3) .009(3) .019(3)
C2224 .050(3) .068(4) .039(3) .018(3) .022(3) .009(3)
C2225 .048(3) .055(4) .035(3) .008(3) .022(3) .000(3)
C2226 .037(3) .048(3) .034(3) .000(3) .018(2) .006(2)
C2231 .036(3) .039(3) .033(3) -.008(2) .009(2) .004(2)
C2232 .049(3) .044(3) .032(3) -.001(3) .011(2) .006(2)
C2233 .062(4) .063(4) .038(3) -.003(3) .013(3) .019(3)
C2234 .049(3) .048(4) .050(3) .002(3) .008(3) .021(3)
C2235 .050(3) .043(3) .062(4) .004(3) .016(3) .010(3)
C2236 .050(3) .047(4) .037(3) .007(3) .014(3) .013(2)
C21 .028(2) .029(3) .030(3) -.002(2) .011(2) .007(2)
C22 .030(3) .033(3) .030(3) -.001(2) .011(2) .002(2)
C23 .033(3) .024(3) .033(3) -.001(2) .012(2) .003(2)
C24 .034(3) .026(3) .031(3) .001(2) .015(2) -.000(2)
C241 .034(3) .034(3) .039(3) .009(2) .016(2) .008(2)
N241 .040(3) .040(3) .061(3) -.006(2) .010(2) -.001(2)
C242 .032(3) .030(3) .042(3) -.000(2) .017(2) .003(2)
N242 .057(3) .050(3) .047(3) -.002(2) .032(2) -.007(2)
C25 .030(3) .037(3) .032(3) .001(2) .016(2) -.005(2)
C26 .037(3) .034(3) .035(3) -.003(2) .017(2) -.005(2)
C261 .046(3) .030(3) .044(3) -.003(2) .020(3) -.000(2)
N261 .068(3) .043(3) .062(3) .001(3) .021(3) .011(2)
C262 .049(3) .043(3) .045(3) -.009(3) .026(3) -.006(3)
N262 .060(3) .064(3) .064(3) -.020(3) .029(3) -.009(3)
C27 .035(3) .042(3) .031(3) -.003(2) .016(2) -.005(2)
C28 .035(3) .062(4) .032(3) .005(3) .015(2) -.007(3)
C201 .029(3) .039(3) .036(3) -.003(2) .007(2) -.000(2)
C202 .030(3) .056(3) .028(3) -.008(2) .009(2) .000(2)
C203 .036(3) .040(3) .037(3) -.010(2) .004(2) .001(2)
C204 .039(3) .043(3) .034(3) -.007(2) .004(2) -.008(2)
C205 .036(3) .048(3) .022(2) -.007(2) .006(2) .000(2)

loop_
_atom_type_symbol
_atom_type_oxidation_number
_atom_type_number_in_cell
_atom_type_scat_dispersion_real
_atom_type_scat_dispersion_imag
_atom_type_scat_source
C 0 472 .002 .002 'Int Tables Vol IV Tables 2.2B and 2.3.1'
H 0 320 0 0 'Int Tables Vol IV Tables 2.2B and 2.3.1'
N 0 32 .004 .003 'Int Tables Vol IV Tables 2.2B and 2.3.1'
P 0 16 .09 .095 'Int Tables Vol IV Tables 2.2B and 2.3.1'
Ru 0 8 -1.42 .836 'Int Tables Vol IV Tables 2.2B and 2.3.1'

loop_
_geom_angle_atom_site_label_1
_geom_angle_atom_site_label_2
_geom_angle_atom_site_label_3
_geom_angle
P11 Ru1 P12 102.67(5)
P11 Ru1 C11 88.68(13)
P11 Ru1 C101 140.20(12)
P11 Ru1 C102 104.03(12)
P11 Ru1 C103 91.39(12)
P11 Ru1 C104 114.00(11)
P11 Ru1 C105 150.07(11)
P12 Ru1 C11 90.40(12)
P12 Ru1 C101 117.11(12)
P12 Ru1 C102 151.19(13)
P12 Ru1 C103 132.52(13)
P12 Ru1 C104 97.96(12)
P12 Ru1 C105 90.22(12)
C11 Ru1 C101 92.24(17)
C11 Ru1 C102 100.78(17)
C11 Ru1 C103 135.60(17)
C11 Ru1 C104 153.11(16)
C11 Ru1 C105 118.49(17)
C101 Ru1 C102 36.88(16)
C101 Ru1 C103 61.21(15)
C101 Ru1 C104 61.20(16)
C101 Ru1 C105 36.55(18)
C102 Ru1 C103 36.65(16)
C102 Ru1 C104 61.12(17)
C102 Ru1 C105 61.09(18)
C103 Ru1 C104 36.42(17)
C103 Ru1 C105 60.84(16)
C104 Ru1 C105 36.58(15)
P21 Ru2 P22 99.77(4)
P21 Ru2 C21 89.69(12)
P21 Ru2 C201 150.66(13)
P21 Ru2 C202 113.89(13)
P21 Ru2 C203 91.77(12)
P21 Ru2 C204 104.68(12)
P21 Ru2 C205 140.36(13)
P22 Ru2 C21 90.34(14)
P22 Ru2 C201 109.09(13)
P22 Ru2 C202 146.25(13)
P22 Ru2 C203 145.83(14)
P22 Ru2 C204 109.42(14)
P22 Ru2 C205 91.89(13)
C21 Ru2 C201 95.23(17)
C21 Ru2 C202 92.19(18)
C21 Ru2 C203 122.0(2)
C21 Ru2 C204 152.70(18)
C21 Ru2 C205 128.26(17)
C201 Ru2 C202 37.17(18)
C201 Ru2 C203 61.21(17)
C201 Ru2 C204 61.09(17)
C201 Ru2 C205 36.29(18)
C202 Ru2 C203 36.30(18)
C202 Ru2 C204 60.88(19)
C202 Ru2 C205 60.75(18)
C203 Ru2 C204 36.4(2)
C203 Ru2 C205 60.46(17)
C204 Ru2 C205 36.28(17)
Ru1 P11 C1111 120.78(12)
Ru1 P11 C1121 119.83(16)
Ru1 P11 C1131 108.06(14)
C1111 P11 C1121 100.0(2)
C1111 P11 C1131 103.5(2)
C1121 P11 C1131 102.14(19)
P11 C1111 C1112 119.9(3)
P11 C1111 C1116 122.1(3)
C1112 C1111 C1116 118.0(4)
C1111 C1112 C1113 121.0(4)
C1111 C1112 H1112 119.3(4)
C1113 C1112 H1112 119.7(4)
C1112 C1113 C1114 119.9(4)
C1112 C1113 H1113 119.8(5)
C1114 C1113 H1113 120.3(5)
C1113 C1114 C1115 119.9(4)
C1113 C1114 H1114 120.0(4)
C1115 C1114 H1114 120.0(5)
C1114 C1115 C1116 120.4(4)
C1114 C1115 H1115 119.8(5)
C1116 C1115 H1115 119.8(5)
C1111 C1116 C1115 120.6(4)
C1111 C1116 H1116 119.2(4)
C1115 C1116 H1116 120.2(5)
P11 C1121 C1122 121.2(3)
P11 C1121 C1126 120.7(4)
C1122 C1121 C1126 118.0(4)
C1121 C1122 C1123 121.4(4)
C1121 C1122 H1122 118.6(4)
C1123 C1122 H1122 120.0(5)
C1122 C1123 C1124 119.1(5)
C1122 C1123 H1123 120.0(5)
C1124 C1123 H1123 120.9(4)
C1123 C1124 C1125 120.2(4)
C1123 C1124 H1124 118.7(5)
C1125 C1124 H1124 121.1(5)
C1124 C1125 C1126 121.1(5)
C1124 C1125 H1125 119.8(4)
C1126 C1125 H1125 119.1(5)
C1121 C1126 C1125 120.2(5)
C1121 C1126 H1126 118.4(4)
C1125 C1126 H1126 121.4(5)
P11 C1131 C1132 121.9(3)
P11 C1131 C1136 119.3(3)
C1132 C1131 C1136 118.7(4)
C1131 C1132 C1133 119.4(4)
C1131 C1132 H1132 119.9(4)
C1133 C1132 H1132 120.6(4)
C1132 C1133 C1134 121.5(4)
C1132 C1133 H1133 118.6(5)
C1134 C1133 H1133 119.8(5)
C1133 C1134 C1135 119.9(4)
C1133 C1134 H1134 120.0(4)
C1135 C1134 H1134 120.0(5)
C1134 C1135 C1136 119.6(4)
C1134 C1135 H1135 120.9(5)
C1136 C1135 H1135 119.5(4)
C1131 C1136 C1135 120.8(4)
C1131 C1136 H1136 119.7(4)
C1135 C1136 H1136 119.5(4)
Ru1 P12 C1211 124.28(15)
Ru1 P12 C1221 108.78(14)
Ru1 P12 C1231 114.52(15)
C1211 P12 C1221 105.3(2)
C1211 P12 C1231 98.19(18)
C1221 P12 C1231 103.6(2)
P12 C1211 C1212 123.4(4)
P12 C1211 C1216 118.1(3)
C1212 C1211 C1216 118.2(4)
C1211 C1212 C1213 120.5(5)
C1211 C1212 H1212 119.1(4)
C1213 C1212 H1212 120.4(5)
C1212 C1213 C1214 120.6(4)
C1212 C1213 H1213 119.5(5)
C1214 C1213 H1213 119.9(5)
C1213 C1214 C1215 120.1(4)
C1213 C1214 H1214 120.0(5)
C1215 C1214 H1214 119.9(5)
C1214 C1215 C1216 119.6(4)
C1214 C1215 H1215 119.4(5)
C1216 C1215 H1215 121.0(5)
C1211 C1216 C1215 121.0(4)
C1211 C1216 H1216 119.7(4)
C1215 C1216 H1216 119.4(5)
P12 C1221 C1222 120.2(4)
P12 C1221 C1226 121.0(3)
C1222 C1221 C1226 118.0(4)
C1221 C1222 C1223 120.8(5)
C1221 C1222 H1222 119.4(5)
C1223 C1222 H1222 119.8(4)
C1222 C1223 C1224 119.8(4)
C1222 C1223 H1223 119.8(5)
C1224 C1223 H1223 120.4(5)
C1223 C1224 C1225 120.0(5)
C1223 C1224 H1224 118.8(5)
C1225 C1224 H1224 121.2(6)
C1224 C1225 C1226 120.7(5)
C1224 C1225 H1225 119.3(5)
C1226 C1225 H1225 120.1(5)
C1221 C1226 C1225 120.6(4)
C1221 C1226 H1226 119.2(5)
C1225 C1226 H1226 120.2(5)
P12 C1231 C1232 120.2(3)
P12 C1231 C1236 121.1(3)
C1232 C1231 C1236 118.6(4)
C1231 C1232 C1233 120.3(4)
C1231 C1232 H1232 119.6(4)
C1233 C1232 H1232 120.0(5)
C1232 C1233 C1234 120.3(5)
C1232 C1233 H1233 119.3(5)
C1234 C1233 H1233 120.3(4)
C1233 C1234 C1235 120.7(4)
C1233 C1234 H1234 119.5(5)
C1235 C1234 H1234 119.8(5)
C1234 C1235 C1236 119.6(4)
C1234 C1235 H1235 120.1(4)
C1236 C1235 H1235 120.3(4)
C1231 C1236 C1235 120.5(4)
C1231 C1236 H1236 119.9(4)
C1235 C1236 H1236 119.6(4)
Ru1 C11 C12 173.1(4)
C11 C12 C13 170.5(5)
C12 C13 C14 123.7(4)
C12 C13 C15 117.6(4)
C14 C13 C15 118.7(4)
C13 C14 C141 119.3(4)
C13 C14 C142 121.4(4)
C141 C14 C142 119.3(4)
C14 C141 N141 176.3(5)
C14 C142 N142 176.8(5)
C13 C15 C16 122.1(4)
C13 C15 C17 116.9(4)
C16 C15 C17 121.0(5)
C15 C16 C161 123.6(5)
C15 C16 C162 119.9(5)
C161 C16 C162 116.5(4)
C16 C161 N161 177.3(6)
C16 C162 N162 178.9(6)
C15 C17 C18 176.2(5)
C17 C18 C181 173.8(5)
C18 C181 C182 120.3(5)
C18 C181 C186 119.6(4)
C182 C181 C186 120.1(5)
C181 C182 C183 119.6(6)
C181 C182 H182 120.4(5)
C183 C182 H182 120.0(5)
C182 C183 C184 120.0(5)
C182 C183 H183 120.9(7)
C184 C183 H183 119.0(6)
C183 C184 C185 120.2(5)
C183 C184 H184 119.7(6)
C185 C184 H184 120.0(7)
C184 C185 C186 120.3(6)
C184 C185 H185 119.0(6)
C186 C185 H185 120.7(5)
C181 C186 C185 119.8(5)
C181 C186 H186 120.1(5)
C185 C186 H186 120.1(6)
Ru1 C101 C102 71.7(3)
Ru1 C101 C105 72.0(3)
Ru1 C101 H101 122.4(3)
C102 C101 C105 107.8(4)
C102 C101 H101 126.5(5)
C105 C101 H101 125.8(4)
Ru1 C102 C101 71.4(2)
Ru1 C102 C103 72.3(2)
Ru1 C102 H102 122.1(4)
C101 C102 C103 107.9(4)
C101 C102 H102 125.7(4)
C103 C102 H102 126.4(4)
Ru1 C103 C102 71.0(2)
Ru1 C103 C104 71.9(2)
Ru1 C103 H103 122.3(4)
C102 C103 C104 108.1(4)
C102 C103 H103 126.6(5)
C104 C103 H103 125.3(5)
Ru1 C104 C103 71.7(3)
Ru1 C104 C105 71.1(3)
Ru1 C104 H104 123.2(3)
C103 C104 C105 107.6(4)
C103 C104 H104 126.7(4)
C105 C104 H104 125.7(5)
Ru1 C105 C101 71.4(3)
Ru1 C105 C104 72.3(3)
Ru1 C105 H105 121.3(3)
C101 C105 C104 108.6(4)
C101 C105 H105 125.4(4)
C104 C105 H105 126.0(5)
Ru2 P21 C2111 122.49(15)
Ru2 P21 C2121 111.46(14)
Ru2 P21 C2131 115.30(15)
C2111 P21 C2121 101.8(2)
C2111 P21 C2131 99.6(2)
C2121 P21 C2131 103.7(2)
P21 C2111 C2112 121.1(3)
P21 C2111 C2116 121.6(4)
C2112 C2111 C2116 117.2(4)
C2111 C2112 C2113 121.5(4)
C2111 C2112 H2112 119.3(4)
C2113 C2112 H2112 119.2(5)
C2112 C2113 C2114 120.1(5)
C2112 C2113 H2113 119.7(5)
C2114 C2113 H2113 120.3(5)
C2113 C2114 C2115 119.7(5)
C2113 C2114 H2114 120.6(6)
C2115 C2114 H2114 119.7(5)
C2114 C2115 C2116 120.3(5)
C2114 C2115 H2115 119.1(5)
C2116 C2115 H2115 120.6(6)
C2111 C2116 C2115 121.3(5)
C2111 C2116 H2116 119.8(4)
C2115 C2116 H2116 119.0(5)
P21 C2121 C2122 118.2(4)
P21 C2121 C2126 123.7(4)
C2122 C2121 C2126 118.1(5)
C2121 C2122 C2123 120.8(5)
C2121 C2122 H2122 119.1(5)
C2123 C2122 H2122 120.1(5)
C2122 C2123 C2124 119.9(5)
C2122 C2123 H2123 119.8(5)
C2124 C2123 H2123 120.3(6)
C2123 C2124 C2125 120.1(5)
C2123 C2124 H2124 120.2(6)
C2125 C2124 H2124 119.6(6)
C2124 C2125 C2126 120.3(5)
C2124 C2125 H2125 119.5(6)
C2126 C2125 H2125 120.1(6)
C2121 C2126 C2125 120.8(5)
C2121 C2126 H2126 119.5(5)
C2125 C2126 H2126 119.7(5)
P21 C2131 C2132 121.0(4)
P21 C2131 C2136 121.2(3)
C2132 C2131 C2136 117.8(5)
C2131 C2132 C2133 121.5(5)
C2131 C2132 H2132 119.5(5)
C2133 C2132 H2132 119.0(4)
C2132 C2133 C2134 119.7(4)
C2132 C2133 H2133 119.8(5)
C2134 C2133 H2133 120.5(5)
C2133 C2134 C2135 120.5(5)
C2133 C2134 H2134 119.4(4)
C2135 C2134 H2134 120.1(5)
C2134 C2135 C2136 119.3(5)
C2134 C2135 H2135 120.5(5)
C2136 C2135 H2135 120.2(4)
C2131 C2136 C2135 121.2(4)
C2131 C2136 H2136 120.4(5)
C2135 C2136 H2136 118.4(5)
Ru2 P22 C2211 124.88(17)
Ru2 P22 C2221 114.63(16)
Ru2 P22 C2231 109.93(16)
C2211 P22 C2221 102.1(2)
C2211 P22 C2231 95.8(2)
C2221 P22 C2231 107.0(2)
P22 C2211 C2212 123.3(4)
P22 C2211 C2216 118.5(4)
C2212 C2211 C2216 118.1(4)
C2211 C2212 C2213 121.2(5)
C2211 C2212 H2212 118.6(4)
C2213 C2212 H2212 120.1(5)
C2212 C2213 C2214 120.1(5)
C2212 C2213 H2213 120.6(5)
C2214 C2213 H2213 119.3(5)
C2213 C2214 C2215 119.7(5)
C2213 C2214 H2214 120.7(6)
C2215 C2214 H2214 119.6(6)
C2214 C2215 C2216 120.4(6)
C2214 C2215 H2215 120.9(5)
C2216 C2215 H2215 118.6(6)
C2211 C2216 C2215 120.5(5)
C2211 C2216 H2216 119.6(5)
C2215 C2216 H2216 119.9(6)
P22 C2221 C2222 121.6(3)
P22 C2221 C2226 120.9(4)
C2222 C2221 C2226 117.1(5)
C2221 C2222 C2223 120.6(4)
C2221 C2222 H2222 120.0(5)
C2223 C2222 H2222 119.4(5)
C2222 C2223 C2224 120.8(5)
C2222 C2223 H2223 118.5(5)
C2224 C2223 H2223 120.7(6)
C2223 C2224 C2225 119.3(5)
C2223 C2224 H2224 120.1(5)
C2225 C2224 H2224 120.6(5)
C2224 C2225 C2226 120.3(4)
C2224 C2225 H2225 119.1(5)
C2226 C2225 H2225 120.6(5)
C2221 C2226 C2225 121.8(4)
C2221 C2226 H2226 118.8(5)
C2225 C2226 H2226 119.4(4)
P22 C2231 C2232 125.0(4)
P22 C2231 C2236 116.1(4)
C2232 C2231 C2236 118.8(4)
C2231 C2232 C2233 119.2(5)
C2231 C2232 H2232 120.4(5)
C2233 C2232 H2232 120.4(5)
C2232 C2233 C2234 121.5(5)
C2232 C2233 H2233 120.0(6)
C2234 C2233 H2233 118.4(5)
C2233 C2234 C2235 120.3(5)
C2233 C2234 H2234 119.7(5)
C2235 C2234 H2234 120.0(6)
C2234 C2235 C2236 118.4(5)
C2234 C2235 H2235 119.8(5)
C2236 C2235 H2235 121.7(6)
C2231 C2236 C2235 121.7(5)
C2231 C2236 H2236 118.9(5)
C2235 C2236 H2236 119.4(5)
Ru2 C21 C22 170.5(4)
C21 C22 C23 168.6(4)
C22 C23 C24 124.0(4)
C22 C23 C25 115.4(4)
C24 C23 C25 120.5(4)
C23 C24 C241 119.6(4)
C23 C24 C242 123.6(4)
C241 C24 C242 116.7(4)
C24 C241 N241 178.0(6)
C24 C242 N242 178.4(5)
C23 C25 C26 120.3(4)
C23 C25 C27 116.9(4)
C26 C25 C27 122.4(4)
C25 C26 C261 122.0(4)
C25 C26 C262 121.4(4)
C261 C26 C262 116.6(4)
C26 C261 N261 179.3(6)
C26 C262 N262 179.2(6)
C25 C27 C28 173.7(5)
C27 C28 C281 172.2(6)
C27 C28 C281' 166.5(9)
C281 C28 C281' 21.3(9)
C28 C281 C282 124.5(7)
C28 C281 C286 115.4(8)
C28 C281 C281' 73.0(15)
C28 C281 C282' 152.0(12)
C28 C281 C286' 95.4(7)
C282 C281 C286 120.0(6)
C282 C281 C281' 161.4(19)
C282 C281 C282' 27.7(9)
C282 C281 C286' 139.6(7)
C286 C281 C281' 43.2(12)
C286 C281 C282' 92.4(10)
C286 C281 C286' 21.4(5)
C281' C281 C282' 135.0(18)
C281' C281 C286' 22.4(13)
C282' C281 C286' 112.6(10)
C281 C282 C283 119.9(7)
C281 C282 H282 120.0(12)
C281 C282 C281' 5.1(5)
C281 C282 C282' 39.9(13)
C281 C282 C283' 86.8(6)
C281 C282 H282' 107(6)
C283 C282 H282 120.0(14)
C283 C282 C281' 115.2(6)
C283 C282 C282' 80.1(13)
C283 C282 C283' 33.2(5)
C283 C282 H282' 125(5)
H282 C282 C281' 124.7(12)
H282 C282 C282' 160(2)
H282 C282 C283' 153.1(14)
H282 C282 H282' 30(5)
C281' C282 C282' 35.4(13)
C281' C282 C283' 82.0(6)
C281' C282 H282' 112(6)
C282' C282 C283' 47.1(13)
C282' C282 H282' 137(6)
C283' C282 H282' 149(4)
C282 C283 C284 120.1(7)
C282 C283 H283 119.9(14)
C282 C283 C282' 28.4(7)
C282 C283 C283' 95.2(10)
C282 C283 H283' 159.6(14)
C284 C283 H283 120.0(13)
C284 C283 C282' 91.7(8)
C284 C283 C283' 25.0(9)
C284 C283 H283' 39.5(13)
H283 C283 C282' 148.3(15)
H283 C283 C283' 144.7(17)
H283 C283 H283' 80.5(16)
C282' C283 C283' 66.9(10)
C282' C283 H283' 131.1(14)
C283' C283 H283' 64.5(16)
C283 C284 C285 120.0(6)
C283 C284 H284 120.0(13)
C283 C284 C283' 38.9(12)
C283 C284 C284' 139.2(8)
C283 C284 H283' 31.5(14)
C285 C284 H284 120.0(12)
C285 C284 C283' 81.3(13)
C285 C284 C284' 23.4(8)
C285 C284 H283' 151.4(15)
H284 C284 C283' 158(2)
H284 C284 C284' 99.3(13)
H284 C284 H283' 88.6(18)
C283' C284 C284' 100.6(16)
C283' C284 H283' 70.3(18)
C284' C284 H283' 166.7(15)
C284 C285 C286 120.0(7)
C284 C285 H285 120.0(12)
C284 C285 C283' 26.6(6)
C284 C285 C284' 50.1(18)
C284 C285 C285' 161.6(13)
C284 C285 C286' 138.7(7)
C284 C285 H284' 63.0(12)
C286 C285 H285 120.0(14)
C286 C285 C283' 93.5(8)
C286 C285 C284' 153.8(16)
C286 C285 C285' 66.7(9)
C286 C285 C286' 20.5(8)
C286 C285 H284' 169.1(10)
H285 C285 C283' 146.5(14)
H285 C285 C284' 75(2)
H285 C285 C285' 56.4(12)
H285 C285 C286' 100.6(13)
H285 C285 H284' 58.1(15)
C283' C285 C284' 73(2)
C283' C285 C285' 151.5(10)
C283' C285 C286' 112.3(8)
C283' C285 H284' 88.6(14)
C284' C285 C285' 116(2)
C284' C285 C286' 149.9(16)
C284' C285 H284' 19.7(17)
C285' C285 C286' 46.2(9)
C285' C285 H284' 107.2(13)
C286' C285 H284' 151.9(12)
C281 C286 C285 120.0(7)
C281 C286 H286 120.0(13)
C281 C286 C281' 19.8(11)
C281 C286 C282' 34.0(6)
C281 C286 C284' 115.9(7)
C281 C286 C285' 158.2(10)
C281 C286 C286' 116.9(15)
C285 C286 H286 120.0(14)
C285 C286 C281' 139.3(12)
C285 C286 C282' 86.0(6)
C285 C286 C284' 7.6(6)
C285 C286 C285' 44.3(8)
C285 C286 C286' 119.8(19)
H286 C286 C281' 100.5(15)
H286 C286 C282' 153.9(14)
H286 C286 C284' 123.7(15)
H286 C286 C285' 77.8(15)
H286 C286 C286' 18.4(16)
C281' C286 C282' 53.6(11)
C281' C286 C284' 134.5(12)
C281' C286 C285' 162.9(14)
C281' C286 C286' 97.4(17)
C282' C286 C284' 82.3(7)
C282' C286 C285' 127.7(10)
C282' C286 C286' 147.9(13)
C284' C286 C285' 46.2(9)
C284' C286 C286' 121(2)
C285' C286 C286' 75.5(18)
C282 H282 H282' 13(2)
C285 H285 C284' 35.0(11)
C285 H285 C285' 67.0(12)
C284' H285 C285' 93.3(15)
C286 H286 C285' 63.9(12)
C286 H286 C286' 48(4)
C286 H286 H286' 152(2)
C285' H286 C286' 66(4)
C285' H286 H286' 123(3)
C286' H286 H286' 107(4)
C28 C281' C281 85.7(14)
C28 C281' C282 98.5(9)
C28 C281' C286 155(2)
C28 C281' C282' 115.1(12)
C28 C281' C286' 125.0(15)
C281 C281' C282 13.5(14)
C281 C281' C286 117(2)
C281 C281' C282' 29.4(14)
C281 C281' C286' 149(2)
C282 C281' C286 105.1(11)
C282 C281' C282' 16.9(6)
C282 C281' C286' 136.4(10)
C286 C281' C282' 88.2(11)
C286 C281' C286' 33.0(8)
C282' C281' C286' 119.9(10)
C281 C282' C282 112.4(16)
C281 C282' C283 175.1(16)
C281 C282' C286 53.6(10)
C281 C282' C281' 15.6(8)
C281 C282' C283' 135.7(16)
C281 C282' H282' 104(2)
C282 C282' C283 71.5(16)
C282 C282' C286 165.8(17)
C282 C282' C281' 127.7(16)
C282 C282' C283' 111(2)
C282 C282' H282' 12.5(18)
C283 C282' C286 122.3(9)
C283 C282' C281' 159.9(12)
C283 C282' C283' 40.0(8)
C283 C282' H282' 80(2)
C286 C282' C281' 38.2(7)
C286 C282' C283' 82.3(9)
C286 C282' H282' 157(2)
C281' C282' C283' 120.1(13)
C281' C282' H282' 119.9(19)
C283' C282' H282' 120(2)
C282 C283' C283 51.6(10)
C282 C283' C284 167(2)
C282 C283' C285 119.6(8)
C282 C283' C282' 21.6(9)
C282 C283' C284' 141.0(10)
C282 C283' H283' 99(2)
C283 C283' C284 116.0(16)
C283 C283' C285 170.1(18)
C283 C283' C282' 73.0(14)
C283 C283' C284' 166.5(16)
C283 C283' H283' 47.2(18)
C284 C283' C285 72.2(15)
C284 C283' C282' 167.8(17)
C284 C283' C284' 51.8(15)
C284 C283' H283' 69(2)
C285 C283' C282' 98.0(10)
C285 C283' C284' 23.3(8)
C285 C283' H283' 141(2)
C282' C283' C284' 119.9(12)
C282' C283' H283' 120(2)
C284' C283' H283' 120(2)
C284 C284' C285 106.5(18)
C284 C284' C286 101.6(8)
C284 C284' H285 154.8(14)
C284 C284' C283' 27.5(6)
C284 C284' C285' 146.9(11)
C284 C284' H284' 93(2)
C285 C284' C286 18.6(11)
C285 C284' H285 70(2)
C285 C284' C283' 83.6(16)
C285 C284' C285' 42.4(16)
C285 C284' H284' 148(3)
C286 C284' H285 82.1(12)
C286 C284' C283' 75.1(7)
C286 C284' C285' 45.3(7)
C286 C284' H284' 164(2)
H285 C284' C283' 151.2(17)
H285 C284' C285' 42.5(11)
H285 C284' H284' 82(2)
C283' C284' C285' 120.1(10)
C283' C284' H284' 120(2)
C285' C284' H284' 120(2)
C285 C285' C286 69.0(9)
C285 C285' H285 56.6(13)
C285 C285' H286 105.8(12)
C285 C285' C284' 21.9(7)
C285 C285' C286' 101.2(13)
C285 C285' H285' 137.1(19)
C286 C285' H285 122.4(17)
C286 C285' H286 38.3(6)
C286 C285' C284' 88.5(11)
C286 C285' C286' 32.2(8)
C286 C285' H285' 151(2)
H285 C285' H286 147.0(18)
H285 C285' C284' 44.2(13)
H285 C285' C286' 151.7(18)
H285 C285' H285' 80.5(18)
H286 C285' C284' 126.5(13)
H286 C285' C286' 12.4(6)
H286 C285' H285' 112(2)
C284' C285' C286' 119.9(13)
C284' C285' H285' 120.1(19)
C286' C285' H285' 120(2)
C281 C286' C285 79.8(6)
C281 C286' C286 41.6(12)
C281 C286' H286 117(6)
C281 C286' C281' 8.3(7)
C281 C286' C285' 111.8(9)
C281 C286' H286' 128(2)
C285 C286' C286 39.7(12)
C285 C286' H286 112(3)
C285 C286' C281' 88.0(9)
C285 C286' C285' 32.6(8)
C285 C286' H286' 151(2)
C286 C286' H286 114(5)
C286 C286' C281' 49.6(14)
C286 C286' C285' 72.3(14)
C286 C286' H286' 162(4)
H286 C286' C281' 113(6)
H286 C286' C285' 101(4)
H286 C286' H286' 54(3)
C281' C286' C285' 120.1(12)
C281' C286' H286' 120(2)
C285' C286' H286' 120(3)
C282 H282' H282 137(7)
C282 H282' C282' 30(5)
H282 H282' C282' 159(3)
C283 H283' C284 109.0(15)
C283 H283' C283' 68.4(16)
C284 H283' C283' 40.7(13)
C285 H284' C284' 11.9(13)
H286 H286' C286' 19.3(14)
Ru2 C201 C202 70.8(2)
Ru2 C201 C205 72.8(2)
Ru2 C201 H201 121.1(3)
C202 C201 C205 106.9(4)
C202 C201 H201 127.3(5)
C205 C201 H201 125.8(5)
Ru2 C202 C201 72.0(3)
Ru2 C202 C203 72.6(3)
Ru2 C202 H202 121.7(3)
C201 C202 C203 108.4(5)
C201 C202 H202 125.8(5)
C203 C202 H202 125.8(5)
Ru2 C203 C202 71.1(3)
Ru2 C203 C204 72.9(3)
Ru2 C203 H203 122.6(3)
C202 C203 C204 108.7(4)
C202 C203 H203 127.1(5)
C204 C203 H203 124.1(5)
Ru2 C204 C203 70.6(3)
Ru2 C204 C205 71.5(3)
Ru2 C204 H204 123.8(3)
C203 C204 C205 106.9(4)
C203 C204 H204 126.7(5)
C205 C204 H204 126.4(5)
Ru2 C205 C201 71.0(2)
Ru2 C205 C204 72.2(2)
Ru2 C205 H205 122.4(3)
C201 C205 C204 109.1(4)
C201 C205 H205 125.3(5)
C204 C205 H205 125.6(5)

loop_
_geom_bond_atom_site_label_1
_geom_bond_atom_site_label_2
_geom_bond_distance
Ru1 P11 2.3075(12)
Ru1 P12 2.3065(12)
Ru1 C11 1.935(5)
Ru1 C101 2.238(4)
Ru1 C102 2.242(4)
Ru1 C103 2.259(4)
Ru1 C104 2.261(5)
Ru1 C105 2.245(5)
Ru2 P21 2.3150(12)
Ru2 P22 2.3102(14)
Ru2 C21 1.927(5)
Ru2 C201 2.242(4)
Ru2 C202 2.225(5)
Ru2 C203 2.244(5)
Ru2 C204 2.274(5)
Ru2 C205 2.265(4)
P11 C1111 1.834(4)
P11 C1121 1.836(4)
P11 C1131 1.856(4)
C1111 C1112 1.403(6)
C1111 C1116 1.398(7)
C1112 C1113 1.386(6)
C1112 H1112 .962(5)
C1113 C1114 1.375(7)
C1113 H1113 .974(4)
C1114 C1115 1.391(7)
C1114 H1114 .964(5)
C1115 C1116 1.377(7)
C1115 H1115 .970(5)
C1116 H1116 .960(4)
C1121 C1122 1.386(7)
C1121 C1126 1.406(6)
C1122 C1123 1.401(6)
C1122 H1122 .972(5)
C1123 C1124 1.390(7)
C1123 H1123 .963(5)
C1124 C1125 1.362(7)
C1124 H1124 .960(4)
C1125 C1126 1.386(6)
C1125 H1125 .974(5)
C1126 H1126 .970(5)
C1131 C1132 1.401(5)
C1131 C1136 1.392(6)
C1132 C1133 1.387(7)
C1132 H1132 .971(4)
C1133 C1134 1.364(7)
C1133 H1133 .964(4)
C1134 C1135 1.383(6)
C1134 H1134 .973(5)
C1135 C1136 1.395(7)
C1135 H1135 .970(5)
C1136 H1136 .956(4)
P12 C1211 1.835(4)
P12 C1221 1.819(5)
P12 C1231 1.838(4)
C1211 C1212 1.394(6)
C1211 C1216 1.393(7)
C1212 C1213 1.383(6)
C1212 H1212 .965(5)
C1213 C1214 1.370(7)
C1213 H1213 .977(5)
C1214 C1215 1.385(7)
C1214 H1214 .964(5)
C1215 C1216 1.388(6)
C1215 H1215 .968(5)
C1216 H1216 .972(4)
C1221 C1222 1.396(6)
C1221 C1226 1.396(7)
C1222 C1223 1.384(7)
C1222 H1222 .979(5)
C1223 C1224 1.388(8)
C1223 H1223 .977(5)
C1224 C1225 1.360(7)
C1224 H1224 .970(5)
C1225 C1226 1.384(8)
C1225 H1225 .976(6)
C1226 H1226 .962(4)
C1231 C1232 1.401(6)
C1231 C1236 1.388(6)
C1232 C1233 1.374(6)
C1232 H1232 .976(5)
C1233 C1234 1.371(7)
C1233 H1233 .976(5)
C1234 C1235 1.373(7)
C1234 H1234 .973(4)
C1235 C1236 1.392(6)
C1235 H1235 .976(5)
C1236 H1236 .970(4)
C11 C12 1.237(6)
C12 C13 1.372(6)
C13 C14 1.384(6)
C13 C15 1.521(7)
C14 C141 1.423(7)
C14 C142 1.418(6)
C141 N141 1.150(7)
C142 N142 1.152(6)
C15 C16 1.332(6)
C15 C17 1.430(6)
C16 C161 1.427(7)
C16 C162 1.455(8)
C161 N161 1.152(7)
C162 N162 1.136(8)
C17 C18 1.170(7)
C18 C181 1.452(7)
C181 C182 1.376(7)
C181 C186 1.387(8)
C182 C183 1.390(8)
C182 H182 .969(6)
C183 C184 1.389(10)
C183 H183 .980(6)
C184 C185 1.357(8)
C184 H184 .975(6)
C185 C186 1.391(8)
C185 H185 .973(7)
C186 H186 .965(5)
C101 C102 1.417(6)
C101 C105 1.406(7)
C101 H101 .964(4)
C102 C103 1.415(6)
C102 H102 .979(5)
C103 C104 1.413(7)
C103 H103 .967(4)
C104 C105 1.414(6)
C104 H104 .968(5)
C105 H105 .962(5)
P21 C2111 1.836(4)
P21 C2121 1.838(5)
P21 C2131 1.847(5)
C2111 C2112 1.392(7)
C2111 C2116 1.400(7)
C2112 C2113 1.378(7)
C2112 H2112 .970(5)
C2113 C2114 1.384(8)
C2113 H2113 .960(6)
C2114 C2115 1.372(8)
C2114 H2114 .966(5)
C2115 C2116 1.381(7)
C2115 H2115 .966(5)
C2116 H2116 .964(6)
C2121 C2122 1.404(7)
C2121 C2126 1.389(7)
C2122 C2123 1.385(8)
C2122 H2122 .965(5)
C2123 C2124 1.379(8)
C2123 H2123 .967(6)
C2124 C2125 1.376(10)
C2124 H2124 .976(6)
C2125 C2126 1.385(8)
C2125 H2125 .974(6)
C2126 H2126 .972(6)
C2131 C2132 1.398(6)
C2131 C2136 1.369(7)
C2132 C2133 1.382(8)
C2132 H2132 .975(5)
C2133 C2134 1.370(8)
C2133 H2133 .959(5)
C2134 C2135 1.376(6)
C2134 H2134 .970(5)
C2135 C2136 1.408(7)
C2135 H2135 .963(5)
C2136 H2136 .967(4)
P22 C2211 1.828(4)
P22 C2221 1.832(5)
P22 C2231 1.842(5)
C2211 C2212 1.390(7)
C2211 C2216 1.390(8)
C2212 C2213 1.381(6)
C2212 H2212 .980(5)
C2213 C2214 1.371(8)
C2213 H2213 .971(5)
C2214 C2215 1.384(8)
C2214 H2214 .967(5)
C2215 C2216 1.383(8)
C2215 H2215 .977(7)
C2216 H2216 .972(5)
C2221 C2222 1.397(6)
C2221 C2226 1.397(6)
C2222 C2223 1.392(8)
C2222 H2222 .960(5)
C2223 C2224 1.381(7)
C2223 H2223 .964(5)
C2224 C2225 1.370(7)
C2224 H2224 .965(6)
C2225 C2226 1.382(8)
C2225 H2225 .976(5)
C2226 H2226 .964(4)
C2231 C2232 1.390(7)
C2231 C2236 1.397(7)
C2232 C2233 1.394(7)
C2232 H2232 .972(5)
C2233 C2234 1.363(8)
C2233 H2233 .971(5)
C2234 C2235 1.396(8)
C2234 H2234 .970(5)
C2235 C2236 1.385(7)
C2235 H2235 .970(6)
C2236 H2236 .957(5)
C21 C22 1.227(7)
C22 C23 1.377(7)
C23 C24 1.378(7)
C23 C25 1.511(6)
C24 C241 1.438(6)
C24 C242 1.432(7)
C241 N241 1.136(6)
C242 N242 1.141(7)
C25 C26 1.369(7)
C25 C27 1.409(6)
C26 C261 1.426(6)
C26 C262 1.444(7)
C261 N261 1.142(6)
C262 N262 1.139(7)
C27 C28 1.177(6)
C28 C281 1.462(9)
C28 C281' 1.402(11)
C281 C282 1.400(16)
C281 C286 1.400(13)
C281 C281' .53(2)
C281 C282' .97(2)
C281 C286' 1.88(2)
C282 C283 1.401(11)
C282 H282 .950(14)
C282 C281' 1.91(2)
C282 C282' .703(19)
C282 C283' 1.780(18)
C282 H282' .30(2)
C283 C284 1.399(13)
C283 H283 .950(9)
C283 C282' 1.455(18)
C283 C283' .979(17)
C283 H283' .77(3)
C284 C285 1.400(15)
C284 H284 .951(13)
C284 C283' .658(17)
C284 C284' 1.12(2)
C284 H283' .94(2)
C285 C286 1.401(11)
C285 H285 .949(14)
C285 C283' 1.454(16)
C285 C284' .580(18)
C285 C285' 1.05(2)
C285 C286' 1.904(14)
C285 H284' 1.48(2)
C286 H286 .950(9)
C286 C281' 1.076(14)
C286 C282' 1.74(2)
C286 C284' 1.938(16)
C286 C285' 1.378(17)
C286 C286' .770(15)
H282 H282' .70(3)
H285 C284' .98(2)
H285 C285' .947(17)
H286 C285' 1.50(2)
H286 C286' .328(15)
H286 H286' .80(2)
C281' C282' 1.40(3)
C281' C286' 1.40(2)
C282' C283' 1.40(2)
C282' H282' .95(3)
C283' C284' 1.40(2)
C283' H283' .950(16)
C284' C285' 1.40(3)
C284' H284' .95(2)
C285' C286' 1.40(2)
C285' H285' .95(3)
C286' H286' .950(16)
C201 C202 1.424(7)
C201 C205 1.403(7)
C201 H201 .971(5)
C202 C203 1.392(7)
C202 H202 .982(5)
C203 C204 1.413(8)
C203 H203 .975(5)
C204 C205 1.413(7)
C204 H204 .976(5)
C205 H205 .978(5)

loop_
_geom_contact_atom_site_label_1
_geom_contact_atom_site_label_2
_geom_contact_distance
_geom_contact_site_symmetry_2
Ru1 C1111 3.608(4) .
Ru1 C1121 3.593(4) .
Ru1 C1122 3.792(4) .
Ru1 C1131 3.380(4) .
Ru1 C1136 3.676(5) .
Ru1 C1211 3.668(4) .
Ru1 C1221 3.366(5) .
Ru1 C1231 3.495(4) .
Ru1 C1236 3.656(4) .
Ru1 C12 3.166(4) .
Ru1 H1122 3.2163(4) .
Ru1 H1136 3.3093(5) .
Ru1 H1236 3.0960(4) .
Ru1 H101 2.8726(5) .
Ru1 H102 2.8838(4) .
Ru1 H103 2.8937(4) .
Ru1 H104 2.9071(5) .
Ru1 H105 2.8659(5) .
Ru2 C2111 3.647(4) .
Ru2 C2121 3.443(5) .
Ru2 C2122 3.716(5) .
Ru2 C2131 3.525(4) .
Ru2 C2136 3.666(5) .
Ru2 C2211 3.676(5) .
Ru2 C2221 3.496(5) .
Ru2 C2231 3.410(5) .
Ru2 C2236 3.847(5) .
Ru2 C22 3.143(5) .
Ru2 H2122 3.3192(5) .
Ru2 H2136 3.0911(5) .
Ru2 H2212 3.4562(4) .
Ru2 H2236 3.5350(6) .
Ru2 H201 2.8662(4) .
Ru2 H202 2.8651(5) .
Ru2 H203 2.8889(5) .
Ru2 H204 2.9307(5) .
Ru2 H205 2.9089(5) .
P11 C1112 2.810(4) .
P11 C1116 2.835(5) .
P11 C1122 2.815(5) .
P11 C1126 2.826(4) .
P11 C1132 2.856(4) .
P11 C1136 2.813(5) .
P11 C11 2.977(4) .
C1111 C1113 2.427(6) .
C1111 C1114 2.793(6) .
C1111 C1115 2.410(6) .
C1111 C1121 2.810(6) .
C1111 C1131 2.898(6) .
C1111 H1112 2.053(4) .
C1111 H1116 2.046(4) .
C1112 C1114 2.389(7) .
C1112 C1115 2.759(7) .
C1112 C1116 2.401(6) .
C1112 H1113 2.052(4) .
C1113 C1115 2.395(7) .
C1113 C1116 2.775(6) .
C1113 H1112 2.041(5) .
C1113 H1114 2.036(5) .
C1114 C1116 2.402(6) .
C1114 H1113 2.047(5) .
C1114 H1115 2.053(5) .
C1115 H1114 2.051(5) .
C1115 H1116 2.037(5) .
C1116 H1115 2.041(5) .
C1121 C1123 2.430(7) .
C1121 C1124 2.798(6) .
C1121 C1125 2.421(6) .
C1121 C1131 2.872(6) .
C1121 H1112 2.663(4) .
C1121 H1122 2.039(5) .
C1121 H1126 2.053(5) .
C1121 H1132 2.538(4) .
C1122 C1124 2.405(6) .
C1122 C1125 2.755(7) .
C1122 C1126 2.393(7) .
C1122 H1123 2.059(5) .
C1123 C1125 2.385(7) .
C1123 C1126 2.776(7) .
C1123 H1122 2.067(4) .
C1123 H1124 2.033(5) .
C1124 C1126 2.393(7) .
C1124 H1123 2.057(5) .
C1124 H1125 2.030(5) .
C1125 H1124 2.031(5) .
C1125 H1126 2.064(5) .
C1126 H1125 2.045(4) .
C1126 H1132 2.487(5) .
C1131 C1133 2.408(6) .
C1131 C1134 2.790(6) .
C1131 C1135 2.423(7) .
C1131 H1132 2.065(4) .
C1131 H1136 2.042(4) .
C1132 C1134 2.401(7) .
C1132 C1135 2.780(6) .
C1132 C1136 2.402(6) .
C1132 H1133 2.033(4) .
C1133 C1135 2.378(6) .
C1133 C1136 2.751(5) .
C1133 H1132 2.059(5) .
C1133 H1134 2.034(5) .
C1134 C1136 2.400(6) .
C1134 H1133 2.024(5) .
C1134 H1135 2.058(4) .
C1135 H1134 2.051(4) .
C1135 H1136 2.042(4) .
C1136 H1116 2.662(4) .
C1136 H1135 2.054(5) .
P12 C1212 2.850(5) .
P12 C1216 2.777(5) .
P12 C1222 2.795(5) .
P12 C1226 2.806(6) .
P12 C1232 2.816(4) .
P12 C1236 2.819(4) .
P12 C11 3.021(5) .
C1211 C1213 2.412(6) .
C1211 C1214 2.789(6) .
C1211 C1215 2.421(7) .
C1211 C1221 2.904(6) .
C1211 C1231 2.776(6) .
C1211 H1212 2.045(4) .
C1211 H1216 2.056(5) .
C1212 C1214 2.391(7) .
C1212 C1215 2.767(7) .
C1212 C1216 2.392(7) .
C1212 H1213 2.049(4) .
C1213 C1215 2.386(7) .
C1213 C1216 2.756(6) .
C1213 H1212 2.048(5) .
C1213 H1214 2.031(5) .
C1214 C1216 2.396(6) .
C1214 H1213 2.041(5) .
C1214 H1215 2.042(5) .
C1215 H1214 2.044(5) .
C1215 H1216 2.048(5) .
C1216 H1215 2.061(5) .
C1221 C1223 2.418(6) .
C1221 C1224 2.790(7) .
C1221 C1225 2.415(8) .
C1221 C1231 2.874(6) .
C1221 H1212 2.679(4) .
C1221 H1222 2.061(4) .
C1221 H1226 2.045(5) .
C1222 C1224 2.398(8) .
C1222 C1225 2.757(8) .
C1222 C1226 2.393(7) .
C1222 H1223 2.053(4) .
C1223 C1225 2.380(8) .
C1223 C1226 2.761(7) .
C1223 H1222 2.055(5) .
C1223 H1224 2.040(6) .
C1224 C1226 2.385(7) .
C1224 H1223 2.062(6) .
C1224 H1225 2.024(6) .
C1225 H1224 2.039(5) .
C1225 H1226 2.045(5) .
C1226 H1225 2.055(5) .
C1231 C1233 2.407(6) .
C1231 C1234 2.774(6) .
C1231 C1235 2.414(6) .
C1231 H1226 2.657(5) .
C1231 H1232 2.066(4) .
C1231 H1236 2.053(5) .
C1232 C1234 2.381(6) .
C1232 C1235 2.766(7) .
C1232 C1236 2.399(7) .
C1232 H1233 2.038(4) .
C1233 C1235 2.385(7) .
C1233 C1236 2.759(7) .
C1233 H1232 2.045(5) .
C1233 H1234 2.035(5) .
C1234 C1236 2.389(6) .
C1234 H1233 2.045(5) .
C1234 H1235 2.045(5) .
C1235 H1234 2.040(4) .
C1235 H1236 2.053(4) .
C1236 H1235 2.064(4) .
C11 C13 2.600(6) .
C11 H1136 2.548(4) .
C11 H1216 2.622(4) .
C11 H1236 2.609(4) .
C12 C14 2.430(6) .
C12 C141 2.843(6) .
C12 C15 2.475(7) .
C13 C141 2.422(7) .
C13 C142 2.444(6) .
C13 C16 2.498(7) .
C13 C161 2.931(6) .
C13 C17 2.516(7) .
C14 N141 2.571(7) .
C14 N142 2.570(6) .
C14 C15 2.501(7) .
C141 C142 2.451(7) .
C142 C15 2.857(6) .
N142 H2225 2.586(4) '4 564'
N142 H2226 2.600(4) '4 564'
C15 C161 2.432(6) .
C15 C162 2.413(7) .
C15 C18 2.599(7) .
C16 N161 2.579(7) .
C16 N162 2.591(8) .
C16 C17 2.405(6) .
C161 C162 2.451(8) .
N161 H185 2.606(5) '4 564'
C162 C17 2.796(6) .
N162 H285' 2.69(2) '3 665'
N162 H2126 2.638(5) .
C17 C181 2.618(7) .
C18 C182 2.452(7) .
C18 C186 2.455(8) .
C18 H182 2.632(5) .
C18 H186 2.624(5) .
C181 C183 2.390(7) .
C181 C184 2.765(8) .
C181 C185 2.404(8) .
C181 H182 2.045(5) .
C181 H186 2.049(5) .
C182 C184 2.407(9) .
C182 C185 2.768(9) .
C182 C186 2.394(8) .
C182 H183 2.073(5) .
C183 C185 2.381(9) .
C183 C186 2.758(8) .
C183 H182 2.054(7) .
C183 H184 2.055(7) .
C184 C186 2.384(7) .
C184 H183 2.052(7) .
C184 H185 2.017(7) .
C185 H184 2.029(5) .
C185 H186 2.053(5) .
C186 H185 2.066(6) .
C101 C103 2.290(6) .
C101 C104 2.290(6) .
C101 H102 2.141(5) .
C101 H105 2.114(5) .
C102 C104 2.290(7) .
C102 C105 2.280(7) .
C102 H101 2.135(4) .
C102 H103 2.138(4) .
C103 C105 2.281(6) .
C103 H102 2.146(5) .
C103 H104 2.137(5) .
C104 H103 2.124(5) .
C104 H105 2.128(4) .
C105 H101 2.119(5) .
C105 H104 2.130(4) .
P21 C2112 2.820(5) .
P21 C2116 2.833(5) .
P21 C2122 2.791(5) .
P21 C2126 2.854(5) .
P21 C2132 2.833(5) .
P21 C2136 2.811(5) .
P21 C21 3.004(5) .
C2111 C2113 2.417(7) .
C2111 C2114 2.799(7) .
C2111 C2115 2.423(6) .
C2111 C2121 2.852(6) .
C2111 C2131 2.814(7) .
C2111 H2112 2.049(5) .
C2111 H2116 2.057(5) .
C2112 C2114 2.392(7) .
C2112 C2115 2.753(7) .
C2112 C2116 2.383(8) .
C2112 H2113 2.032(5) .
C2113 C2115 2.383(8) .
C2113 C2116 2.753(8) .
C2113 H2112 2.035(5) .
C2113 H2114 2.052(5) .
C2114 C2116 2.388(8) .
C2114 H283 2.690(9) '3 665'
C2114 H2113 2.044(6) .
C2114 H2115 2.027(6) .
C2115 H2114 2.032(6) .
C2115 H2116 2.031(5) .
C2116 H2115 2.049(4) .
C2116 H2212 2.613(5) .
C2121 C2123 2.425(8) .
C2121 C2124 2.791(8) .
C2121 C2125 2.412(7) .
C2121 C2131 2.898(7) .
C2121 H2122 2.054(5) .
C2121 H2126 2.050(5) .
C2122 C2124 2.392(7) .
C2122 C2125 2.760(8) .
C2122 C2126 2.395(8) .
C2122 H2112 2.639(5) .
C2122 H2123 2.046(5) .
C2123 C2125 2.387(9) .
C2123 C2126 2.767(8) .
C2123 H2122 2.048(6) .
C2123 H2124 2.052(6) .
C2124 C2126 2.395(9) .
C2124 H2123 2.045(6) .
C2124 H2125 2.041(7) .
C2125 H2124 2.043(7) .
C2125 H2126 2.048(6) .
C2126 H284' 2.645(13) '3 665'
C2126 H2125 2.055(5) .
C2131 C2133 2.426(6) .
C2131 C2134 2.791(7) .
C2131 C2135 2.419(7) .
C2131 H2116 2.676(4) .
C2131 H2126 2.627(5) .
C2131 H2132 2.062(4) .
C2131 H2136 2.037(4) .
C2132 C2134 2.379(8) .
C2132 C2135 2.752(7) .
C2132 C2136 2.370(6) .
C2132 H2126 2.491(5) .
C2132 H2133 2.036(5) .
C2133 C2135 2.383(7) .
C2133 C2136 2.760(6) .
C2133 H2132 2.041(6) .
C2133 H2134 2.030(6) .
C2134 C2136 2.403(6) .
C2134 H2133 2.032(5) .
C2134 H2135 2.041(5) .
C2135 H2134 2.043(5) .
C2135 H2136 2.053(5) .
C2136 H2135 2.067(5) .
P22 C2212 2.840(4) .
P22 C2216 2.774(6) .
P22 C2222 2.827(5) .
P22 C2226 2.816(5) .
P22 C2232 2.874(5) .
P22 C2236 2.759(5) .
P22 C21 3.017(5) .
P22 H2236 2.7956(14) .
C2211 C2213 2.414(6) .
C2211 C2214 2.788(7) .
C2211 C2215 2.407(8) .
C2211 C2221 2.848(7) .
C2211 C2231 2.722(6) .
C2211 H2212 2.049(5) .
C2211 H2216 2.052(5) .
C2211 H2222 2.584(5) .
C2212 C2214 2.383(7) .
C2212 C2215 2.747(8) .
C2212 C2216 2.385(8) .
C2212 H2213 2.053(4) .
C2213 C2215 2.382(9) .
C2213 C2216 2.762(8) .
C2213 H2212 2.056(5) .
C2213 H2214 2.042(5) .
C2214 C2216 2.401(7) .
C2214 H2213 2.031(6) .
C2214 H2215 2.064(6) .
C2215 H2214 2.043(6) .
C2215 H2216 2.048(6) .
C2216 H2215 2.040(6) .
C2216 H2222 2.579(6) .
C2221 C2223 2.423(7) .
C2221 C2224 2.811(8) .
C2221 C2225 2.428(7) .
C2221 C2231 2.952(7) .
C2221 H2222 2.053(4) .
C2221 H2226 2.044(4) .
C2222 C2224 2.411(8) .
C2222 C2225 2.764(7) .
C2222 C2226 2.384(6) .
C2222 H2223 2.036(5) .
C2223 C2225 2.374(6) .
C2223 C2226 2.744(7) .
C2223 H2222 2.042(6) .
C2223 H2224 2.043(6) .
C2224 C2226 2.388(8) .
C2224 H2223 2.049(5) .
C2224 H2225 2.032(5) .
C2225 H2224 2.038(5) .
C2225 H2226 2.037(5) .
C2226 H2225 2.058(5) .
C2226 H2232 2.665(5) .
C2231 C2233 2.402(7) .
C2231 C2234 2.785(7) .
C2231 C2235 2.430(7) .
C2231 H2232 2.061(5) .
C2231 H2236 2.040(5) .
C2232 C2234 2.406(7) .
C2232 C2235 2.796(8) .
C2232 C2236 2.399(8) .
C2232 H2233 2.059(5) .
C2233 C2235 2.393(8) .
C2233 C2236 2.744(8) .
C2233 H2232 2.064(6) .
C2233 H2234 2.027(6) .
C2234 C2236 2.389(7) .
C2234 H2233 2.015(6) .
C2234 H2235 2.058(6) .
C2235 H2234 2.061(6) .
C2235 H2236 2.034(5) .
C2236 H2235 2.067(5) .
C21 C23 2.591(7) .
C21 C202 2.998(6) .
C21 H2136 2.669(5) .
C21 H2212 2.518(4) .
C22 C24 2.433(7) .
C22 C241 2.861(7) .
C22 C25 2.442(6) .
C23 C241 2.435(7) .
C23 C242 2.478(7) .
C23 C26 2.499(6) .
C23 C261 2.888(7) .
C23 C27 2.490(6) .
C24 N241 2.574(6) .
C24 N242 2.573(6) .
C24 C25 2.509(7) .
C241 C242 2.444(6) .
C242 C25 2.940(7) .
N242 H1225 2.621(5) '3 765'
N242 H205 2.651(4) '4 554'
C25 C261 2.444(6) .
C25 C262 2.454(7) .
C25 C28 2.582(6) .
C26 N261 2.568(6) .
C26 N262 2.583(6) .
C26 C27 2.435(6) .
C261 C262 2.441(6) .
C262 C27 2.879(7) .
C27 C281 2.633(9) .
C27 C281' 2.561(12) .
C28 C282 2.533(12) .
C28 C286 2.419(11) .
C28 H286 2.551(17) .
C28 C282' 2.364(16) .
C28 C286' 2.49(2) .
C28 H282' 2.51(3) .
C28 H286' 2.70(3) .
C281 C283 2.425(11) .
C281 C284 2.800(10) .
C281 C285 2.425(9) .
C281 H282 2.05(2) .
C281 H286 2.047(16) .
C281 C283' 2.202(15) .
C281 C284' 2.844(12) .
C281 C285' 2.727(15) .
C281 H282' 1.52(3) .
C281 H286' 2.58(2) .
C282 C284 2.425(9) .
C282 C285 2.801(11) .
C282 C286 2.425(13) .
C282 H283 2.048(13) .
C282 H283' 2.14(2) .
C283 C285 2.424(13) .
C283 C286 2.800(8) .
C283 H282 2.049(13) .
C283 H284 2.047(14) .
C283 C281' 2.81(2) .
C283 C284' 2.363(18) .
C283 H282' 1.59(2) .
C284 C286 2.426(11) .
C284 H283 2.047(16) .
C284 H285 2.05(2) .
C284 C281' 2.963(16) .
C284 C282' 2.048(14) .
C284 C285' 2.42(2) .
C284 H282' 2.68(2) .
C284 H284' 1.50(2) .
C285 H284 2.048(18) .
C285 H286 2.048(13) .
C285 C281' 2.325(12) .
C285 C282' 2.155(15) .
C285 H283' 2.27(2) .
C285 H285' 1.86(3) .
C286 H285 2.047(13) .
C286 C283' 2.079(10) .
C286 H282' 2.64(3) .
C286 H285' 2.25(2) .
C286 H286' 1.699(17) .
H282 H283 2.351(17) .
H282 C281' 2.57(3) .
H282 C282' 1.63(2) .
H282 C283' 2.66(2) .
H283 H284 2.35(2) .
H283 C282' 2.318(19) .
H283 C283' 1.838(16) .
H283 H282' 2.15(3) .
H283 H283' 1.12(3) .
H284 H285 2.35(2) .
H284 C283' 1.581(18) .
H284 C284' 1.58(2) .
H284 H283' 1.32(3) .
H284 H284' 1.32(3) .
H284 H2132 2.142(14) '3 665'
H285 H286 2.350(17) .
H285 C283' 2.31(2) .
H285 C286' 2.278(17) .
H285 H284' 1.27(3) .
H285 H285' 1.23(3) .
H286 C281' 1.56(2) .
H286 C282' 2.62(2) .
H286 C284' 2.588(19) .
H286 H285' 2.06(3) .
C281' C283' 2.43(2) .
C281' C284' 2.800(15) .
C281' C285' 2.427(16) .
C281' H282' 2.05(3) .
C281' H286' 2.05(3) .
C282' C284' 2.424(16) .
C282' C285' 2.80(2) .
C282' C286' 2.42(2) .
C282' H283' 2.05(2) .
C283' C285' 2.43(2) .
C283' C286' 2.800(14) .
C283' H282' 2.05(3) .
C283' H284' 2.05(2) .
C284' C286' 2.423(19) .
C284' H283' 2.05(3) .
C284' H285' 2.05(3) .
C285' H284' 2.05(3) .
C285' H286' 2.05(2) .
C286' H285' 2.05(3) .
H282' H283' 2.35(3) .
H283' H284' 2.35(4) .
H284' H285' 2.35(4) .
H284' H2126 2.353(15) '3 665'
H284' H2132 2.14(3) '3 665'
H285' H286' 2.35(3) .
C201 C203 2.284(7) .
C201 C204 2.295(7) .
C201 H202 2.151(5) .
C201 H205 2.124(5) .
C202 C204 2.280(8) .
C202 C205 2.271(7) .
C202 H201 2.156(5) .
C202 H203 2.128(5) .
C203 C205 2.270(7) .
C203 H202 2.121(5) .
C203 H204 2.143(5) .
C204 H203 2.119(5) .
C204 H205 2.136(5) .
C205 H201 2.123(5) .
C205 H204 2.141(5) .
H1112 H1113 2.3471(2) .
H1113 H1114 2.3482(2) .
H1114 H1115 2.3557(3) .
H1115 H1116 2.3421(2) .
H1116 H1136 2.3553(2) .
H1122 H1123 2.36918(19) .
H1123 H1124 2.3452(2) .
H1124 H1125 2.3425(2) .
H1125 H1126 2.36409(19) .
H1132 H1133 2.3432(2) .
H1133 H1134 2.3316(2) .
H1134 H1135 2.3693(2) .
H1135 H1136 2.3430(2) .
H1212 H1213 2.3527(2) .
H1213 H1214 2.3393(2) .
H1214 H1215 2.3407(2) .
H1215 H1216 2.3633(2) .
H1222 H1223 2.3556(3) .
H1223 H1224 2.34926(18) .
H1224 H1225 2.33919(17) .
H1225 H1226 2.3573(3) .
H1232 H1233 2.3404(2) .
H1233 H1234 2.3426(2) .
H1234 H1235 2.3474(2) .
H1235 H1236 2.3635(2) .
H182 H183 2.3791(3) .
H183 H184 2.3484(2) .
H184 H185 2.31594(17) .
H185 H186 2.3739(3) .
H2112 H2113 2.3259(2) .
H2112 H2215 2.3526(2) '2 655'
H2113 H2114 2.3599(2) .
H2114 H2115 2.3213(2) .
H2115 H2116 2.3391(2) .
H2122 H2123 2.3511(2) .
H2123 H2124 2.3593(2) .
H2124 H2125 2.3396(3) .
H2125 H2126 2.3556(2) .
H2132 H2133 2.3312(2) .
H2133 H2134 2.3328(2) .
H2134 H2135 2.35131(18) .
H2135 H2136 2.3530(2) .
H2212 H2213 2.36710(17) .
H2213 H2214 2.34064(17) .
H2214 H2215 2.3645(3) .
H2215 H2216 2.33649(16) .
H2222 H2223 2.32293(16) .
H2223 H2224 2.3576(2) .
H2224 H2225 2.3356(2) .
H2225 H2226 2.35186(17) .
H2226 H205 2.3201(2) .
H2232 H2233 2.3724(2) .
H2233 H2234 2.30611(17) .
H2234 H2235 2.3646(3) .
H2235 H2236 2.3651(2) .
